data_7152274
loop_
_publ_author_name
'Iaroshenko, Viktor O.'
'Knepper, Ingo'
'Zahid, Muhammad'
'Kuzora, Rene'
'Dudkin, Sergii'
'Villinger, Alexander'
'Langer, Peter'

_publ_section_title
;
 Efficient [5 + 1]-strategy for the assembly of
 1,8-naphthyridin-4(1H)-ones by domino amination/conjugate addition
 reactions of 1-(2-chloropyridin-3-yl)prop-2-yn-1-ones with amines.
;
_journal_issue 15
_journal_name_full 'Organic &amp; biomolecular chemistry'
_journal_page_first 2955
_journal_page_last 2959
_journal_paper_doi 10.1039/c2ob07030h
_journal_volume 10
_journal_year 2012
_chemical_formula_moiety 'C14 H8 Cl N O'
_chemical_formula_sum 'C14 H8 Cl N O'
_chemical_formula_weight 241.66
_chemical_name_systematic
;
?
;
_space_group_IT_number 14
_symmetry_cell_setting monoclinic
_symmetry_Int_Tables_number 14
_symmetry_space_group_name_Hall '-P 2ybc'
_symmetry_space_group_name_H-M 'P 1 21/c 1'
_atom_sites_solution_hydrogens geom
_atom_sites_solution_primary direct
_atom_sites_solution_secondary difmap
_audit_creation_method SHELXL-97
_cell_angle_alpha 90.00
_cell_angle_beta 94.941(4)
_cell_angle_gamma 90.00
_cell_formula_units_Z 4
_cell_length_a 11.4766(8)
_cell_length_b 3.8102(2)
_cell_length_c 25.7302(16)
_cell_measurement_reflns_used 4896
_cell_measurement_temperature 173(2)
_cell_measurement_theta_max 64.805
_cell_measurement_theta_min 4.565
_cell_volume 1120.95(12)
_computing_cell_refinement 'Bruker Apex v2.0-2'
_computing_data_collection 'Bruker Apex v2.0-2'
_computing_data_reduction 'Bruker SAINT'
_computing_molecular_graphics 'ORTEP-3 (Farrugia, 1997)'
_computing_publication_material SHELXL-97
_computing_structure_refinement 'SHELXL-97 (Sheldrick, 1997)'
_computing_structure_solution 'SHELXS-97 (Sheldrick, 1997)'
_diffrn_ambient_temperature 173(2)
_diffrn_measured_fraction_theta_full 0.999
_diffrn_measured_fraction_theta_max 0.999
_diffrn_measurement_device_type 'Bruker Apex Kappa II-CCD-diffractometer'
_diffrn_measurement_method 'phi and psi scans'
_diffrn_radiation_monochromator graphite
_diffrn_radiation_source 'sealed tube'
_diffrn_radiation_type MoK\a
_diffrn_radiation_wavelength 0.71073
_diffrn_reflns_av_R_equivalents 0.0275
_diffrn_reflns_av_sigmaI/netI 0.0268
_diffrn_reflns_limit_h_max 16
_diffrn_reflns_limit_h_min -15
_diffrn_reflns_limit_k_max 5
_diffrn_reflns_limit_k_min -4
_diffrn_reflns_limit_l_max 36
_diffrn_reflns_limit_l_min -35
_diffrn_reflns_number 14319
_diffrn_reflns_theta_full 30.00
_diffrn_reflns_theta_max 30.00
_diffrn_reflns_theta_min 1.78
_exptl_absorpt_coefficient_mu 0.320
_exptl_absorpt_correction_T_max 0.9657
_exptl_absorpt_correction_T_min 0.9158
_exptl_absorpt_correction_type multi-scan
_exptl_absorpt_process_details '(SADABS; Sheldrick, 2004)'
_exptl_crystal_colour colourless
_exptl_crystal_density_diffrn 1.432
_exptl_crystal_density_method 'not measured'
_exptl_crystal_description block
_exptl_crystal_F_000 496
_exptl_crystal_size_max 0.28
_exptl_crystal_size_mid 0.15
_exptl_crystal_size_min 0.11
_refine_diff_density_max 0.363
_refine_diff_density_min -0.199
_refine_diff_density_rms 0.047
_refine_ls_extinction_method none
_refine_ls_goodness_of_fit_ref 1.070
_refine_ls_hydrogen_treatment constr
_refine_ls_matrix_type full
_refine_ls_number_parameters 154
_refine_ls_number_reflns 3266
_refine_ls_number_restraints 0
_refine_ls_restrained_S_all 1.070
_refine_ls_R_factor_all 0.0532
_refine_ls_R_factor_gt 0.0364
_refine_ls_shift/su_max 0.000
_refine_ls_shift/su_mean 0.000
_refine_ls_structure_factor_coef Fsqd
_refine_ls_weighting_details 'calc w=1/[\s^2^(Fo^2^)+(0.0522P)^2^+0.1515P] where P=(Fo^2^+2Fc^2^)/3'
_refine_ls_weighting_scheme calc
_refine_ls_wR_factor_gt 0.0936
_refine_ls_wR_factor_ref 0.0991
_reflns_number_gt 2521
_reflns_number_total 3266
_reflns_threshold_expression >2\s(I)
_cod_data_source_file c2ob07030h.txt
_cod_data_source_block rk_1kp165
_cod_original_sg_symbol_H-M 'P 21/c'
_cod_database_code 7152274

loop_
_symmetry_equiv_pos_as_xyz
'x, y, z'
'-x, y+1/2, -z+1/2'
'-x, -y, -z'
'x, -y-1/2, z-1/2'

loop_
_atom_site_label
_atom_site_type_symbol
_atom_site_fract_x
_atom_site_fract_y
_atom_site_fract_z
_atom_site_U_iso_or_equiv
_atom_site_adp_type
_atom_site_occupancy
_atom_site_symmetry_multiplicity
_atom_site_calc_flag
_atom_site_refinement_flags
Cl1 Cl 0.11521(3) 0.63207(9) 0.122634(13) 0.03213(11) Uani 1 1 d .
N1 N 0.10479(9) 0.3597(3) 0.21377(4) 0.0298(3) Uani 1 1 d .
O1 O 0.48040(8) 0.5888(3) 0.16196(4) 0.0399(3) Uani 1 1 d .
C9 C 0.29132(11) 0.1307(3) -0.00037(5) 0.0229(2) Uani 1 1 d .
C5 C 0.29964(10) 0.3824(3) 0.18592(4) 0.0200(2) Uani 1 1 d .
C8 C 0.33112(11) 0.2544(4) 0.05037(5) 0.0254(3) Uani 1 1 d .
C10 C 0.36319(12) 0.1357(3) -0.04133(5) 0.0274(3) Uani 1 1 d .
H10 H 0.4408 0.2227 -0.0359 0.033 Uiso 1 1 calc R
C13 C 0.13564(12) -0.1150(4) -0.05796(5) 0.0316(3) Uani 1 1 d .
H13 H 0.0577 -0.1996 -0.0638 0.038 Uiso 1 1 calc R
C1 C 0.17892(10) 0.4350(3) 0.17902(5) 0.0226(2) Uani 1 1 d .
C4 C 0.34320(10) 0.2490(3) 0.23410(5) 0.0223(2) Uani 1 1 d .
H4 H 0.4249 0.2143 0.2414 0.027 Uiso 1 1 calc R
C7 C 0.35730(11) 0.3565(3) 0.09394(5) 0.0264(3) Uani 1 1 d .
C3 C 0.26746(12) 0.1670(4) 0.27122(5) 0.0279(3) Uani 1 1 d .
H3 H 0.2959 0.0747 0.3042 0.034 Uiso 1 1 calc R
C12 C 0.20754(14) -0.1100(4) -0.09833(5) 0.0334(3) Uani 1 1 d .
H12 H 0.1789 -0.1915 -0.1319 0.040 Uiso 1 1 calc R
C6 C 0.38650(10) 0.4604(3) 0.14723(5) 0.0241(3) Uani 1 1 d .
C11 C 0.32103(13) 0.0132(4) -0.09011(5) 0.0334(3) Uani 1 1 d .
H11 H 0.3702 0.0138 -0.1180 0.040 Uiso 1 1 calc R
C14 C 0.17702(11) 0.0030(4) -0.00901(5) 0.0280(3) Uani 1 1 d .
H14 H 0.1277 -0.0026 0.0188 0.034 Uiso 1 1 calc R
C2 C 0.14927(12) 0.2226(4) 0.25914(5) 0.0320(3) Uani 1 1 d .
H2 H 0.0969 0.1605 0.2843 0.038 Uiso 1 1 calc R

loop_
_atom_site_aniso_label
_atom_site_aniso_U_11
_atom_site_aniso_U_22
_atom_site_aniso_U_33
_atom_site_aniso_U_23
_atom_site_aniso_U_13
_atom_site_aniso_U_12
Cl1 0.02924(17) 0.03251(19) 0.03220(18) 0.00104(13) -0.01142(12) 0.00468(13)
N1 0.0203(5) 0.0359(6) 0.0332(6) -0.0052(5) 0.0022(4) -0.0020(4)
O1 0.0277(5) 0.0638(7) 0.0277(5) -0.0036(5) 0.0004(4) -0.0181(5)
C9 0.0278(6) 0.0206(6) 0.0199(6) 0.0018(4) -0.0003(5) 0.0025(5)
C5 0.0196(5) 0.0194(5) 0.0203(5) -0.0036(4) -0.0019(4) -0.0022(4)
C8 0.0269(6) 0.0248(6) 0.0244(6) 0.0012(5) 0.0015(5) -0.0001(5)
C10 0.0281(6) 0.0291(7) 0.0251(6) 0.0023(5) 0.0033(5) 0.0005(5)
C13 0.0303(6) 0.0296(7) 0.0332(7) -0.0007(6) -0.0065(5) -0.0033(5)
C1 0.0216(5) 0.0207(6) 0.0246(6) -0.0038(5) -0.0038(4) -0.0004(4)
C4 0.0200(5) 0.0243(6) 0.0219(6) -0.0011(5) -0.0024(4) -0.0006(5)
C7 0.0259(6) 0.0295(7) 0.0239(6) -0.0003(5) 0.0026(5) -0.0036(5)
C3 0.0313(6) 0.0311(7) 0.0212(6) 0.0014(5) 0.0007(5) -0.0045(5)
C12 0.0474(8) 0.0289(7) 0.0222(6) -0.0039(5) -0.0063(6) 0.0055(6)
C6 0.0224(6) 0.0278(6) 0.0216(6) -0.0010(5) -0.0007(4) -0.0028(5)
C11 0.0426(8) 0.0369(8) 0.0216(6) 0.0011(6) 0.0072(5) 0.0055(6)
C14 0.0284(6) 0.0307(7) 0.0250(6) 0.0000(5) 0.0030(5) -0.0001(5)
C2 0.0287(6) 0.0388(8) 0.0293(7) -0.0014(6) 0.0072(5) -0.0064(6)

loop_
_atom_type_symbol
_atom_type_description
_atom_type_scat_dispersion_real
_atom_type_scat_dispersion_imag
_atom_type_scat_source
C C 0.0033 0.0016 'International Tables Vol C Tables 4.2.6.8 and 6.1.1.4'
H H 0.0000 0.0000 'International Tables Vol C Tables 4.2.6.8 and 6.1.1.4'
N N 0.0061 0.0033 'International Tables Vol C Tables 4.2.6.8 and 6.1.1.4'
O O 0.0106 0.0060 'International Tables Vol C Tables 4.2.6.8 and 6.1.1.4'
Cl Cl 0.1484 0.1585 'International Tables Vol C Tables 4.2.6.8 and 6.1.1.4'

loop_
_geom_angle_atom_site_label_1
_geom_angle_atom_site_label_2
_geom_angle_atom_site_label_3
_geom_angle
C1 N1 C2 117.16(11)
C10 C9 C14 119.51(11)
C10 C9 C8 121.63(12)
C14 C9 C8 118.86(11)
C4 C5 C1 116.23(11)
C4 C5 C6 117.11(10)
C1 C5 C6 126.66(11)
C7 C8 C9 175.75(13)
C11 C10 C9 119.80(12)
C11 C10 H10 120.1
C9 C10 H10 120.1
C12 C13 C14 120.00(13)
C12 C13 H13 120.0
C14 C13 H13 120.0
N1 C1 C5 125.04(11)
N1 C1 Cl1 114.25(9)
C5 C1 Cl1 120.64(10)
C3 C4 C5 119.94(11)
C3 C4 H4 120.0
C5 C4 H4 120.0
C8 C7 C6 176.79(14)
C2 C3 C4 118.28(12)
C2 C3 H3 120.9
C4 C3 H3 120.9
C13 C12 C11 120.35(12)
C13 C12 H12 119.8
C11 C12 H12 119.8
O1 C6 C7 122.42(11)
O1 C6 C5 119.74(11)
C7 C6 C5 117.71(10)
C12 C11 C10 120.22(13)
C12 C11 H11 119.9
C10 C11 H11 119.9
C13 C14 C9 120.13(12)
C13 C14 H14 119.9
C9 C14 H14 119.9
N1 C2 C3 123.30(12)
N1 C2 H2 118.4
C3 C2 H2 118.4

loop_
_geom_bond_atom_site_label_1
_geom_bond_atom_site_label_2
_geom_bond_distance
Cl1 C1 1.7380(12)
N1 C1 1.3178(17)
N1 C2 1.3393(18)
O1 C6 1.2140(15)
C9 C10 1.3934(18)
C9 C14 1.3989(18)
C9 C8 1.4256(17)
C5 C4 1.3923(16)
C5 C1 1.3960(16)
C5 C6 1.4980(17)
C8 C7 1.2001(18)
C10 C11 1.3865(19)
C10 H10 0.9500
C13 C12 1.381(2)
C13 C14 1.3824(18)
C13 H13 0.9500
C4 C3 1.3816(17)
C4 H4 0.9500
C7 C6 1.4387(17)
C3 C2 1.3816(19)
C3 H3 0.9500
C12 C11 1.383(2)
C12 H12 0.9500
C11 H11 0.9500
C14 H14 0.9500
C2 H2 0.9500

loop_
_geom_torsion_atom_site_label_1
_geom_torsion_atom_site_label_2
_geom_torsion_atom_site_label_3
_geom_torsion_atom_site_label_4
_geom_torsion
C10 C9 C8 C7 171.1(19)
C14 C9 C8 C7 -9(2)
C14 C9 C10 C11 -0.23(19)
C8 C9 C10 C11 -179.94(13)
C2 N1 C1 C5 0.1(2)
C2 N1 C1 Cl1 -176.92(10)
C4 C5 C1 N1 -1.86(19)
C6 C5 C1 N1 179.24(12)
C4 C5 C1 Cl1 174.95(9)
C6 C5 C1 Cl1 -3.96(18)
C1 C5 C4 C3 1.89(18)
C6 C5 C4 C3 -179.10(11)
C9 C8 C7 C6 61(4)
C5 C4 C3 C2 -0.29(19)
C14 C13 C12 C11 -0.1(2)
C8 C7 C6 O1 131(2)
C8 C7 C6 C5 -44(3)
C4 C5 C6 O1 -39.33(18)
C1 C5 C6 O1 139.57(14)
C4 C5 C6 C7 136.59(12)
C1 C5 C6 C7 -44.51(18)
C13 C12 C11 C10 -0.6(2)
C9 C10 C11 C12 0.7(2)
C12 C13 C14 C9 0.6(2)
C10 C9 C14 C13 -0.4(2)
C8 C9 C14 C13 179.28(12)
C1 N1 C2 C3 1.8(2)
C4 C3 C2 N1 -1.6(2)
